data_4031793
loop_
_publ_author_name
'Nanjo, M.'
'Oda, T.'
'Mochida, K.'

_publ_section_title
;
 Preparation and structural characterization of trimethylsilyl-substituted
 germylzinc halides, (Me3 Si)3 Ge Zn X (X = Cl, Br and I) and silylzinc
 chloride, R (Me3 Si)2 Si Zn Cl (R = (Si Me3) and Ph)
;
_journal_name_full 'Journal of Organometallic Chemistry'
_journal_page_first 100
_journal_page_last 108
_journal_volume 672
_journal_year 2003
_chemical_formula_sum 'C13 H35 Cl O Si4 Zn'
_chemical_name_systematic '((((C H3)3 Si)3  Si) Zn Cl) ((C H2)4 O)'
_space_group_IT_number 14
_symmetry_space_group_name_Hall '-P 2yn'
_symmetry_space_group_name_H-M 'P 1 21/n 1'
_cell_angle_alpha 90
_cell_angle_beta 105.492
_cell_angle_gamma 90
_cell_formula_units_Z 4
_cell_length_a 9.613
_cell_length_b 20.507
_cell_length_c 12.697
_cell_volume 2412.068
_citation_journal_id_ASTM JORCAI
_cod_data_source_file Nanjo_JORCAI_2003_497.cif
_cod_data_source_block C13H35Cl1O1Si4Zn1
_cod_original_sg_symbol_Hall '-P 2ybc (x-z,y,z)'
_cod_original_formula_sum 'C13 H35 Cl1 O1 Si4 Zn1'
_cod_database_code 4031793

loop_
_symmetry_equiv_pos_as_xyz
x,y,z
-x+1/2,y+1/2,-z+1/2
-x,-y,-z
x-1/2,-y-1/2,z-1/2

loop_
_atom_site_label
_atom_site_type_symbol
_atom_site_fract_x
_atom_site_fract_y
_atom_site_fract_z
_atom_site_occupancy
_atom_site_U_iso_or_equiv
C3 C 0.2169 0.7988 0.848 1 0.0
H12 H 0.7771 0.6751 0.6877 1 0.0
Si3 Si 0.7838 0.77514 0.78033 1 0.0
H3 H 0.2148 0.8228 0.6008 1 0.0
H17 H 0.5643 0.8078 0.8165 1 0.0
C7 C 0.5769 0.9614 0.6529 1 0.0
H34 H 0.8825 0.914 0.1897 1 0.0
C13 C 0.8236 0.8849 0.1371 1 0.0
C11 C 0.576 0.8964 0.0805 1 0.0
H5 H 0.321 0.9273 0.7572 1 0.0
H7 H 0.1656 0.7581 0.839 1 0.0
Cl1 Cl 0.13464 0.94874 0.07011 1 0.0
Si1 Si 0.88923 0.87676 0.76759 1 0.0
C9 C 0.8436 0.0149 0.6038 1 0.0
H22 H 0.6643 0.8537 0.4962 1 0.0
H35 H 0.8729 0.8441 0.1384 1 0.0
H4 H 0.1781 0.9671 0.7128 1 0.0
H23 H 0.8028 0.8842 0.4732 1 0.0
H30 H 0.5227 0.8584 0.0487 1 0.0
C8 C 0.7135 0.8937 0.4904 1 0.0
H13 H 0.9616 0.7364 0.9331 1 0.0
H15 H 0.8364 0.7681 0.9731 1 0.0
Si4 Si 0.75025 0.93803 0.62255 1 0.0
H29 H 0.6137 0.9703 0.997 1 0.0
H14 H 0.8175 0.698 0.9221 1 0.0
H16 H 0.5436 0.7986 0.6906 1 0.0
H26 H 0.7831 0.0405 0.5462 1 0.0
O1 O 0.7869 0.91271 0.0313 1 0.0
H10 H 0.92 0.7121 0.6881 1 0.0
H1 H 0.0666 0.8579 0.552 1 0.0
C2 C 0.226 0.9352 0.7654 1 0.0
C12 C 0.6891 0.8747 0.1676 1 0.0
H32 H 0.68 0.8293 0.1831 1 0.0
H19 H 0.5247 0.9228 0.662 1 0.0
H8 H 0.2242 0.8158 0.9197 1 0.0
H6 H 0.2333 0.9511 0.8378 1 0.0
C10 C 0.6335 0.9244 0.9977 1 0.0
H2 H 0.07 0.7859 0.5944 1 0.0
Si2 Si 0.11923 0.8584 0.74459 1 0.0
C4 C 0.8179 0.7167 0.6782 1 0.0
C1 C 0.1176 0.8275 0.6062 1 0.0
H28 H 0.5921 0.9066 0.9263 1 0.0
H31 H 0.5133 0.9257 0.1051 1 0.0
H21 H 0.5985 0.9865 0.7191 1 0.0
H20 H 0.5192 0.987 0.594 1 0.0
C6 C 0.5853 0.7802 0.7616 1 0.0
H11 H 0.7738 0.7327 0.606 1 0.0
C5 C 0.8588 0.7403 0.919 1 0.0
H25 H 0.8648 0.0392 0.6708 1 0.0
H27 H 0.932 0.0046 0.5858 1 0.0
H18 H 0.5454 0.7377 0.7655 1 0.0
Zn1 Zn 0.91879 0.937036 0.92985 1 0.0
H9 H 0.3119 0.7919 0.8391 1 0.0
H24 H 0.654 0.9201 0.4336 1 0.0
H33 H 0.6868 0.9002 0.2305 1 0.0
